data_7210053
loop_
_publ_author_name
'Yang, Yan'
'Du, Peng'
'Yang, Jin'
'Kan, Wei-Qiu'
'Ma, Jian-Fang'

_publ_section_title
;
 A series of Cu(ii) and Cd(ii) coordination polymers constructed by
 3,5-dinitrosalicylic acid and flexible bis(triazole) ligands containing
 different spacers
;
_journal_issue 21
_journal_name_full CrystEngComm
_journal_page_first 4357
_journal_paper_doi 10.1039/c3ce00034f
_journal_volume 15
_journal_year 2013
_chemical_formula_moiety 'C60 H56 Cd4 N32 O32'
_chemical_formula_sum 'C60 H56 Cd4 N32 O32'
_chemical_formula_weight 2186.93
_chemical_name_systematic
;
?
;
_space_group_IT_number 122
_symmetry_cell_setting tetragonal
_symmetry_space_group_name_Hall 'I -4 2bw'
_symmetry_space_group_name_H-M 'I -4 2 d'
_atom_sites_solution_hydrogens geom
_atom_sites_solution_primary direct
_atom_sites_solution_secondary difmap
_audit_creation_method SHELXL-97
_cell_angle_alpha 90.00
_cell_angle_beta 90.00
_cell_angle_gamma 90.00
_cell_formula_units_Z 4
_cell_length_a 13.6160(2)
_cell_length_b 13.6160(2)
_cell_length_c 42.9496(15)
_cell_measurement_reflns_used 6554
_cell_measurement_temperature 293(2)
_cell_measurement_theta_max 29.1647
_cell_measurement_theta_min 2.7981
_cell_volume 7962.7(3)
_computing_cell_refinement CrysAlis
_computing_data_collection 'CrysAlis (Oxford Diffraction, 2006)'
_computing_data_reduction CrysAlis
_computing_structure_refinement 'SHELXL-97 (Sheldrick, 2008)'
_computing_structure_solution 'SHELXS-97 (Sheldrick, 1997)'
_diffrn_ambient_temperature 293(2)
_diffrn_detector_area_resol_mean 10.0
_diffrn_measured_fraction_theta_full 0.997
_diffrn_measured_fraction_theta_max 0.997
_diffrn_measurement_device_type 'Oxford Diffraction Gemini R Ultra'
_diffrn_measurement_method '\w scan'
_diffrn_radiation_monochromator graphite
_diffrn_radiation_source 'fine-focus sealed tube'
_diffrn_radiation_type MoK\a
_diffrn_radiation_wavelength 0.71073
_diffrn_reflns_av_R_equivalents 0.0358
_diffrn_reflns_av_sigmaI/netI 0.0542
_diffrn_reflns_limit_h_max 11
_diffrn_reflns_limit_h_min -16
_diffrn_reflns_limit_k_max 16
_diffrn_reflns_limit_k_min -16
_diffrn_reflns_limit_l_max 51
_diffrn_reflns_limit_l_min -48
_diffrn_reflns_number 14946
_diffrn_reflns_theta_full 25.00
_diffrn_reflns_theta_max 25.35
_diffrn_reflns_theta_min 2.80
_exptl_absorpt_coefficient_mu 1.161
_exptl_absorpt_correction_T_max 0.9772
_exptl_absorpt_correction_T_min 0.8010
_exptl_absorpt_correction_type multi-scan
_exptl_absorpt_process_details
;
CrysAlis (Oxford Diffraction, 2006)
;
_exptl_crystal_colour yellow
_exptl_crystal_density_diffrn 1.824
_exptl_crystal_density_method 'not measured'
_exptl_crystal_description rhomb
_exptl_crystal_F_000 4352
_exptl_crystal_size_max 0.20
_exptl_crystal_size_mid 0.20
_exptl_crystal_size_min 0.02
_refine_diff_density_max 1.765
_refine_diff_density_min -0.671
_refine_diff_density_rms 0.110
_refine_ls_abs_structure_details 'Flack H D (1983), Acta Cryst. A39, 876-881'
_refine_ls_abs_structure_Flack -0.02(7)
_refine_ls_extinction_method none
_refine_ls_goodness_of_fit_ref 0.955
_refine_ls_hydrogen_treatment constr
_refine_ls_matrix_type full
_refine_ls_number_parameters 316
_refine_ls_number_reflns 3645
_refine_ls_number_restraints 380
_refine_ls_restrained_S_all 0.992
_refine_ls_R_factor_all 0.0731
_refine_ls_R_factor_gt 0.0567
_refine_ls_shift/su_max 0.005
_refine_ls_shift/su_mean 0.000
_refine_ls_structure_factor_coef Fsqd
_refine_ls_weighting_details 'calc w=1/[\s^2^(Fo^2^)+(0.1004P)^2^+0.0000P] where P=(Fo^2^+2Fc^2^)/3'
_refine_ls_weighting_scheme calc
_refine_ls_wR_factor_gt 0.1425
_refine_ls_wR_factor_ref 0.1475
_reflns_number_gt 2557
_reflns_number_total 3645
_reflns_threshold_expression >2\s(I)
_cod_data_source_file c3ce00034f.txt
_cod_data_source_block Compound-11
_cod_original_sg_symbol_Hall 'I -4 2bw '
_cod_original_sg_symbol_H-M I-42d
_cod_database_code 7210053

loop_
_symmetry_equiv_pos_as_xyz
'x, y, z'
'-x, -y, z'
'x, -y+1/2, -z+1/4'
'-x, y+1/2, -z+1/4'
'y, x+1/2, z+1/4'
'-y, -x+1/2, z+1/4'
'-y, x, -z'
'y, -x, -z'
'x+1/2, y+1/2, z+1/2'
'-x+1/2, -y+1/2, z+1/2'
'x+1/2, -y+1, -z+3/4'
'-x+1/2, y+1, -z+3/4'
'y+1/2, x+1, z+3/4'
'-y+1/2, -x+1, z+3/4'
'-y+1/2, x+1/2, -z+1/2'
'y+1/2, -x+1/2, -z+1/2'

loop_
_atom_site_label
_atom_site_type_symbol
_atom_site_fract_x
_atom_site_fract_y
_atom_site_fract_z
_atom_site_U_iso_or_equiv
_atom_site_adp_type
_atom_site_occupancy
_atom_site_symmetry_multiplicity
_atom_site_calc_flag
_atom_site_refinement_flags
Cd1 Cd 0.44389(6) 0.31307(5) 0.985959(15) 0.0600(3) Uani 1 1 d .
C1 C 0.2367(9) 0.2030(10) 0.9782(3) 0.094(2) Uani 1 1 d U
H1 H 0.2362 0.2245 0.9577 0.112 Uiso 1 1 calc R
C2 C 0.2757(10) 0.1824(11) 1.0231(3) 0.094(2) Uani 1 1 d U
H2 H 0.3103 0.1838 1.0418 0.112 Uiso 1 1 calc R
C3 C 0.1314(12) 0.0694(11) 1.0362(3) 0.108(2) Uani 1 1 d DU
H3A H 0.1590 0.0038 1.0354 0.130 Uiso 1 1 calc R
H3B H 0.0678 0.0669 1.0260 0.130 Uiso 1 1 calc R
C4 C 0.1161(12) 0.0960(8) 1.0690(3) 0.114(2) Uani 1 1 d DU
H4A H 0.1686 0.0674 1.0813 0.137 Uiso 1 1 calc R
H4B H 0.0550 0.0667 1.0760 0.137 Uiso 1 1 calc R
C5 C 0.0221(12) 0.2288(11) 1.0750(4) 0.112(2) Uani 1 1 d U
H5A H -0.0126 0.2018 1.0927 0.134 Uiso 1 1 calc R
H5B H -0.0089 0.2050 1.0561 0.134 Uiso 1 1 calc R
C6 C 0.0196(11) 0.3417(11) 1.0759(4) 0.110(2) Uani 1 1 d U
H6A H -0.0481 0.3638 1.0757 0.132 Uiso 1 1 calc R
H6B H 0.0497 0.3643 1.0951 0.132 Uiso 1 1 calc R
C7 C 0.1132(10) 0.4191(9) 1.0044(3) 0.097(2) Uani 1 1 d U
H7 H 0.1140 0.4211 0.9827 0.116 Uiso 1 1 calc R
C8 C 0.1528(10) 0.4315(10) 1.0507(3) 0.099(2) Uani 1 1 d U
H8 H 0.1876 0.4448 1.0689 0.118 Uiso 1 1 calc R
C9 C 0.3829(6) 0.4645(6) 0.91977(19) 0.048(2) Uani 1 1 d .
C10 C 0.3917(7) 0.3613(7) 0.9147(2) 0.051(2) Uani 1 1 d .
C11 C 0.3873(7) 0.3336(7) 0.8819(2) 0.056(2) Uani 1 1 d .
C12 C 0.3808(8) 0.3975(9) 0.8585(2) 0.068(3) Uani 1 1 d .
H12 H 0.3804 0.3755 0.8380 0.081 Uiso 1 1 calc R
C13 C 0.3746(8) 0.4953(8) 0.8649(2) 0.065(3) Uani 1 1 d .
C14 C 0.3750(7) 0.5284(8) 0.8951(2) 0.057(2) Uani 1 1 d .
H14 H 0.3698 0.5954 0.8989 0.069 Uiso 1 1 calc R
C15 C 0.3814(7) 0.5103(7) 0.9511(2) 0.055(2) Uani 1 1 d .
N1 N 0.3024(7) 0.2292(7) 0.9977(2) 0.0759(18) Uani 1 1 d U
N2 N 0.1677(8) 0.1412(8) 0.9900(3) 0.099(2) Uani 1 1 d U
N3 N 0.1937(8) 0.1334(8) 1.0186(3) 0.0932(19) Uani 1 1 d U
N4 N 0.0713(8) 0.3840(8) 1.0496(3) 0.096(2) Uani 1 1 d U
N5 N 0.0401(8) 0.3733(9) 1.0216(3) 0.106(2) Uani 1 1 d U
N6 N 0.1810(7) 0.4593(7) 1.0219(2) 0.0784(18) Uani 1 1 d U
N7 N 0.3954(10) 0.2305(7) 0.8726(2) 0.085(3) Uani 1 1 d U
N8 N 0.3717(9) 0.5681(9) 0.8406(2) 0.094(3) Uani 1 1 d .
O1 O 0.1124(7) 0.2032(7) 1.0756(2) 0.1064(18) Uani 1 1 d DU
O2 O 0.3945(9) 0.5999(5) 0.95376(18) 0.099(3) Uani 1 1 d .
O3 O 0.3682(5) 0.4565(4) 0.97563(13) 0.0558(14) Uani 1 1 d .
O4 O 0.3981(5) 0.2970(4) 0.93543(12) 0.0565(15) Uani 1 1 d .
O5' O 0.434(3) 0.167(3) 0.8869(13) 0.107(6) Uani 0.50 1 d PU
O5 O 0.458(3) 0.182(3) 0.8871(13) 0.103(6) Uani 0.50 1 d PU
O6 O 0.3515(11) 0.2035(8) 0.8508(2) 0.138(4) Uani 1 1 d U
O7 O 0.4055(18) 0.5416(16) 0.8128(5) 0.103(7) Uani 0.50 1 d PU
O7' O 0.3492(13) 0.5253(13) 0.8121(3) 0.072(4) Uani 0.50 1 d PU
O8' O 0.3409(18) 0.654(2) 0.8468(6) 0.088(7) Uani 0.50 1 d P
O8 O 0.3909(17) 0.652(2) 0.8450(6) 0.079(7) Uani 0.50 1 d PU

loop_
_atom_site_aniso_label
_atom_site_aniso_U_11
_atom_site_aniso_U_22
_atom_site_aniso_U_33
_atom_site_aniso_U_23
_atom_site_aniso_U_13
_atom_site_aniso_U_12
Cd1 0.0758(5) 0.0475(4) 0.0569(4) -0.0118(3) -0.0244(3) 0.0082(3)
C1 0.092(4) 0.104(5) 0.085(4) 0.000(4) 0.004(4) -0.013(4)
C2 0.097(4) 0.100(4) 0.085(4) 0.003(4) 0.002(4) -0.017(4)
C3 0.112(4) 0.108(4) 0.105(4) -0.005(4) 0.008(4) -0.021(4)
C4 0.114(4) 0.116(4) 0.111(4) 0.006(4) 0.019(4) -0.021(4)
C5 0.108(4) 0.110(4) 0.116(4) 0.000(4) 0.024(4) -0.029(4)
C6 0.104(4) 0.111(4) 0.114(4) -0.013(4) 0.031(4) -0.023(4)
C7 0.093(4) 0.098(4) 0.099(4) -0.006(4) 0.007(4) -0.023(4)
C8 0.094(4) 0.102(4) 0.100(4) -0.015(4) 0.028(4) -0.030(4)
C9 0.040(4) 0.061(6) 0.043(5) -0.004(4) 0.003(4) 0.005(4)
C10 0.047(5) 0.052(5) 0.054(5) -0.004(4) -0.004(4) -0.007(4)
C11 0.071(6) 0.056(6) 0.040(5) -0.009(4) -0.003(4) -0.006(5)
C12 0.079(7) 0.087(8) 0.036(5) -0.004(5) 0.002(5) 0.005(6)
C13 0.077(7) 0.077(7) 0.040(5) 0.008(5) -0.005(5) 0.009(5)
C14 0.057(5) 0.068(6) 0.048(5) 0.002(5) 0.007(4) 0.000(4)
C15 0.058(5) 0.059(6) 0.047(5) -0.007(5) 0.000(4) 0.015(5)
N1 0.084(4) 0.082(4) 0.062(3) -0.010(3) 0.003(3) -0.011(3)
N2 0.098(4) 0.113(4) 0.086(4) -0.005(4) 0.010(4) -0.018(4)
N3 0.101(4) 0.092(4) 0.087(4) -0.002(3) 0.012(4) -0.018(3)
N4 0.091(4) 0.096(4) 0.101(4) -0.019(4) 0.040(4) -0.022(4)
N5 0.093(4) 0.106(4) 0.120(4) 0.001(4) 0.014(4) -0.027(4)
N6 0.067(3) 0.081(4) 0.087(4) -0.017(3) 0.010(3) -0.012(3)
N7 0.156(9) 0.060(5) 0.039(4) -0.003(4) -0.010(5) -0.016(5)
N8 0.139(9) 0.095(8) 0.049(6) 0.016(6) 0.009(5) 0.000(8)
O1 0.104(4) 0.112(4) 0.103(3) 0.002(3) 0.020(3) -0.031(3)
O2 0.188(10) 0.047(4) 0.064(5) 0.000(3) 0.011(5) 0.009(5)
O3 0.065(4) 0.054(4) 0.048(3) -0.005(3) 0.007(3) 0.000(3)
O4 0.085(4) 0.045(3) 0.040(3) -0.004(3) 0.006(3) -0.005(3)
O5' 0.187(15) 0.071(12) 0.062(8) -0.016(9) -0.034(12) 0.001(11)
O5 0.180(15) 0.066(11) 0.064(8) -0.014(9) -0.013(11) -0.021(11)
O6 0.222(11) 0.098(7) 0.096(6) -0.031(5) -0.046(6) -0.015(7)
O7 0.119(11) 0.107(10) 0.084(9) 0.013(8) -0.003(9) 0.001(9)
O7' 0.078(8) 0.105(9) 0.032(6) 0.004(6) 0.001(6) -0.007(7)
O8' 0.096(17) 0.088(15) 0.080(13) 0.019(9) -0.006(13) 0.022(13)
O8 0.100(11) 0.072(10) 0.064(9) 0.021(7) -0.001(9) 0.001(9)

loop_
_atom_type_symbol
_atom_type_description
_atom_type_scat_dispersion_real
_atom_type_scat_dispersion_imag
_atom_type_scat_source
C C 0.0033 0.0016 'International Tables Vol C Tables 4.2.6.8 and 6.1.1.4'
H H 0.0000 0.0000 'International Tables Vol C Tables 4.2.6.8 and 6.1.1.4'
N N 0.0061 0.0033 'International Tables Vol C Tables 4.2.6.8 and 6.1.1.4'
O O 0.0106 0.0060 'International Tables Vol C Tables 4.2.6.8 and 6.1.1.4'
Cd Cd -0.8075 1.2024 'International Tables Vol C Tables 4.2.6.8 and 6.1.1.4'

loop_
_geom_angle_atom_site_label_1
_geom_angle_atom_site_label_2
_geom_angle_atom_site_label_3
_geom_angle
_geom_angle_site_symmetry_1
_geom_angle_site_symmetry_3
O3 Cd1 N6 158.3(3) . 7_657
O3 Cd1 O3 97.5(3) . 7_657
N6 Cd1 O3 91.3(3) 7_657 7_657
O3 Cd1 O4 76.7(2) . .
N6 Cd1 O4 86.6(3) 7_657 .
O3 Cd1 O4 153.4(2) 7_657 .
O3 Cd1 N1 95.2(3) . .
N6 Cd1 N1 97.3(3) 7_657 .
O3 Cd1 N1 120.5(3) 7_657 .
O4 Cd1 N1 86.1(3) . .
N1 C1 N2 114.4(12) . .
N1 C2 N3 111.1(12) . .
N3 C3 C4 116.0(12) . .
C3 C4 O1 115.5(12) . .
O1 C5 C6 107.0(12) . .
N4 C6 C5 111.4(13) . .
N6 C7 N5 112.6(12) . .
N4 C8 N6 110.7(13) . .
C14 C9 C10 120.7(8) . .
C14 C9 C15 115.7(8) . .
C10 C9 C15 123.6(8) . .
O4 C10 C9 125.8(8) . .
O4 C10 C11 120.5(8) . .
C9 C10 C11 113.6(8) . .
C12 C11 C10 124.1(9) . .
C12 C11 N7 115.1(8) . .
C10 C11 N7 120.7(8) . .
C11 C12 C13 119.5(9) . .
C12 C13 C14 120.6(9) . .
C12 C13 N8 122.0(9) . .
C14 C13 N8 117.3(10) . .
C13 C14 C9 121.4(9) . .
O2 C15 O3 120.3(9) . .
O2 C15 C9 119.6(9) . .
O3 C15 C9 120.1(8) . .
C1 N1 C2 102.5(10) . .
C1 N1 Cd1 125.6(8) . .
C2 N1 Cd1 131.0(8) . .
N3 N2 C1 102.5(11) . .
N2 N3 C2 109.3(10) . .
N2 N3 C3 113.1(12) . .
C2 N3 C3 137.4(13) . .
N5 N4 C8 112.3(11) . .
N5 N4 C6 121.6(11) . .
C8 N4 C6 126.1(13) . .
N4 N5 C7 102.2(11) . .
C7 N6 C8 102.1(10) . .
C7 N6 Cd1 135.9(9) . 8_567
C8 N6 Cd1 121.9(8) . 8_567
O6 N7 O5' 115(2) . .
O6 N7 O5 126(2) . .
O5' N7 O5 18(3) . .
O6 N7 C11 118.9(11) . .
O5' N7 C11 126(2) . .
O5 N7 C11 115(2) . .
O8 N8 O8' 32.1(12) . .
O8 N8 O7 109.3(18) . .
O8' N8 O7 123.6(17) . .
O8 N8 O7' 126.5(16) . .
O8' N8 O7' 119.8(16) . .
O7 N8 O7' 34.2(10) . .
O8 N8 C13 122.5(16) . .
O8' N8 C13 119.4(15) . .
O7 N8 C13 117.0(14) . .
O7' N8 C13 110.9(12) . .
C5 O1 C4 107.2(12) . .
C15 O3 Cd1 125.9(5) . .
C15 O3 Cd1 107.4(5) . 8_567
Cd1 O3 Cd1 121.9(3) . 8_567
C10 O4 Cd1 129.2(5) . .
O7' O7 N8 77(2) . .
O7 O7' N8 69(2) . .
O8 O8' N8 67(4) . .
O8' O8 N8 81(4) . .

loop_
_geom_bond_atom_site_label_1
_geom_bond_atom_site_label_2
_geom_bond_distance
_geom_bond_site_symmetry_2
Cd1 O3 2.252(6) .
Cd1 N6 2.255(9) 7_657
Cd1 O3 2.264(6) 7_657
Cd1 O4 2.269(6) .
Cd1 N1 2.296(10) .
C1 N1 1.276(15) .
C1 N2 1.359(15) .
C2 N1 1.313(15) .
C2 N3 1.316(16) .
C3 N3 1.430(17) .
C3 C4 1.472(9) .
C4 O1 1.487(9) .
C5 O1 1.278(17) .
C5 C6 1.54(2) .
C6 N4 1.452(16) .
C7 N6 1.311(15) .
C7 N5 1.391(16) .
C8 N4 1.285(16) .
C8 N6 1.349(16) .
C9 C14 1.376(12) .
C9 C10 1.427(12) .
C9 C15 1.485(12) .
C10 O4 1.253(11) .
C10 C11 1.457(12) .
C11 C12 1.333(14) .
C11 N7 1.464(13) .
C12 C13 1.361(14) .
C13 C14 1.374(13) .
C13 N8 1.440(14) .
C15 O2 1.237(11) .
C15 O3 1.295(11) .
N2 N3 1.285(14) .
N4 N5 1.281(15) .
N6 Cd1 2.255(9) 8_567
N7 O6 1.169(13) .
N7 O5' 1.18(5) .
N7 O5 1.24(6) .
N8 O8 1.19(3) .
N8 O8' 1.27(3) .
N8 O7 1.33(2) .
N8 O7' 1.387(19) .
O3 Cd1 2.264(6) 8_567
O7 O7' 0.80(2) .
O8' O8 0.68(3) .
